data_2100108
loop_
_publ_author_name
'Richard E. Marsh'

_publ_section_title
;
 Space group <i>P</i>1: an update
;
_journal_issue 3
_journal_name_full 'Acta Crystallographica Section B'
_journal_page_first 359
_journal_page_last 359
_journal_paper_doi 10.1107/S0108768105009651
_journal_volume 61
_journal_year 2005
_chemical_formula_moiety 'C54 H48 N2 P2 Rh, N O3, H2 O'
_chemical_formula_sum 'C54 H50 N3 O4 P2 Rh'
_space_group_crystal_system triclinic
_space_group_IT_number 2
_space_group_name_Hall '-P 1'
_space_group_name_H-M_alt 'P -1'
_symmetry_space_group_name_H-M 'P -1'
_audit_creation_method CRYM
_cell_angle_alpha 73.71
_cell_angle_beta 71.41
_cell_angle_gamma 80.67
_cell_formula_units_Z 1
_cell_length_a 9.3586
_cell_length_b 11.0979
_cell_length_c 12.3740
_cell_volume 1165.477
_cod_data_source_file bk0148.cif
_cod_data_source_block JACPIN
_cod_depositor_comments
;
  Added moiety chemical formula and Z value from Marsh (2005) paper.
  The summary chemical formula is calculated from moiety formula using
  AdHocParser
  (svn://www.crystallography.net/cod-tools/trunk/Formulae/AdHocParser.yp,
  revision 1441.)

  Andrius Merkys
  2013-11-11
;
_cod_original_sg_symbol_H-M P-1
_cod_original_formula_sum 'not given'
_cod_database_code 2100108

loop_
_space_group_symop_id
_space_group_symop_operation_xyz
1 x,y,z
2 -x,-y,-z

loop_
_atom_site_label
_atom_site_fract_x
_atom_site_fract_y
_atom_site_fract_z
_atom_site_type_symbol
Rh 0.50000 0.50000 0.50000 Rh
P1 0.53860 0.29115 0.49865 P
N1 0.54745 0.43660 0.74535 N
C1 0.70055 0.24985 0.38560 C
C2 0.74145 0.12585 0.37770 C
H1 0.68575 0.06230 0.43310 H
C3 0.86125 0.09615 0.28975 C
H2 0.88515 0.01300 0.28430 H
C4 0.94590 0.18860 0.21000 C
H3 1.02815 0.16840 0.15040 H
C5 0.91060 0.31100 0.21710 C
H4 0.96900 0.37375 0.16250 H
C6 0.78920 0.34180 0.30425 C
H5 0.76580 0.42520 0.30855 H
C7 0.56490 0.18155 0.63190 C
C8 0.45405 0.10965 0.71395 C
H6 0.36275 0.10915 0.69930 H
C9 0.47900 0.03765 0.81895 C
H7 0.40390 -0.01075 0.87465 H
C10 0.61115 0.03785 0.84045 C
H8 0.62735 -0.01140 0.91030 H
C11 0.72210 0.11050 0.75990 C
H9 0.81240 0.11135 0.77555 H
C12 0.69825 0.18130 0.65650 C
H10 0.77360 0.23025 0.60180 H
C13 0.37490 0.24580 0.47675 C
C14 0.37835 0.18480 0.39400 C
H11 0.47095 0.16110 0.34550 H
C15 0.24650 0.15785 0.38125 C
H12 0.25065 0.11645 0.32445 H
C16 0.11195 0.19155 0.45150 C
H13 0.02350 0.17190 0.44430 H
C17 0.10520 0.25310 0.53295 C
H14 0.01290 0.27925 0.57800 H
C18 0.23515 0.27895 0.54750 C
H15 0.22890 0.31930 0.60520 H
C37 0.53005 0.46180 0.65405 C
C38 0.57315 0.39390 0.85550 C
C39 0.45600 0.34760 0.95135 C
C40 0.48750 0.30500 1.05725 C
H31 0.41180 0.27265 1.12400 H
C41 0.62700 0.30830 1.06535 C
H32 0.64465 0.27865 1.13830 H
C42 0.74150 0.35410 0.96930 C
H33 0.83750 0.35435 0.97710 H
C43 0.71730 0.40015 0.86035 C
C44 0.30390 0.34145 0.93770 C
H34 0.31325 0.33155 0.87125 H
H35 0.24990 0.40830 0.94500 H
H36 0.25180 0.28085 0.98840 H
C45 0.83850 0.45370 0.75540 C
H37 0.92735 0.42375 0.75680 H
H38 0.80590 0.51150 0.70240 H
H39 0.86085 0.46105 0.73910 H
